data_4109019
loop_
_publ_author_name
'Dagmar Kapeller'
'Roland Barth'
'Kurt Mereiter'
'Friedrich Hammerschmidt'

_publ_contact_author
;
Friedrich Hammerschmidt
Institut f\"ur Organische Chemie der Universit\"at Wien
W\"ahringerstrasse 38
A-1090 Wien
Austria
phone: ++ 43 - 1 - 4277 - 52105 or 52138
fax: ++ 43 - 1 - 4277 - 9521
E-mail: friedrich.hammerschmidt@univie.ac.at
;
_publ_contact_author_email friedrich.hammerschmidt@univie.ac.at
_publ_contact_author_fax '++ 43 - 1 - 4277 - 9521'
_publ_contact_author_phone '++ 43 - 1 - 4277 - 52105 or 52138'
_publ_section_title
;
 Preparation of Chiral \a-Oxy-[2H1]methyllithiums of 99% ee and
 Determination of Their Configurational Stability
;
_journal_name_full 'Journal of the American Chemical Society'
_journal_page_first 914
_journal_page_last 923
_journal_paper_doi 10.1021/ja066183s
_journal_volume 129
_journal_year 2007
_chemical_absolute_configuration ad
_chemical_formula_moiety 'C37 H68 B N O4 Sn'
_chemical_formula_sum 'C37 H68 B N O4 Sn'
_chemical_formula_weight 720.42
_chemical_name_common '1002FH ZH-760 C37H67BNO4Sn chiral xx1'
_chemical_name_systematic
; 
 ? 
;
_space_group_IT_number 19
_symmetry_cell_setting orthorhombic
_symmetry_space_group_name_Hall 'P 2ac 2ab'
_symmetry_space_group_name_H-M 'P 21 21 21'
_atom_sites_solution_hydrogens geom
_atom_sites_solution_primary direct
_atom_sites_solution_secondary difmap
_audit_creation_method SHELXL-97
_cell_angle_alpha 90.00
_cell_angle_beta 90.00
_cell_angle_gamma 90.00
_cell_formula_units_Z 4
_cell_length_a 12.6228(5)
_cell_length_b 15.3039(6)
_cell_length_c 20.0687(8)
_cell_measurement_reflns_used 9926
_cell_measurement_temperature 173(2)
_cell_measurement_theta_max 30.02
_cell_measurement_theta_min 2.32
_cell_volume 3876.8(3)
_computing_cell_refinement 'Bruker SAINT'
_computing_data_collection 'Bruker SMART'
_computing_data_reduction 'Bruker SAINT, SADABS, XPREP'
_computing_molecular_graphics 'Bruker SHELXTL'
_computing_publication_material 'Bruker SHELXTL'
_computing_structure_refinement 'SHELXL-97 (Sheldrick, 1997)'
_computing_structure_solution 'SHELXS-97 (Sheldrick, 1997)'
_diffrn_ambient_temperature 173(2)
_diffrn_measured_fraction_theta_full 0.996
_diffrn_measured_fraction_theta_max 0.996
_diffrn_measurement_device_type 'CCD area detector'
_diffrn_measurement_method 'phi and omega scans'
_diffrn_radiation_monochromator graphite
_diffrn_radiation_source 'normal-focus sealed tube'
_diffrn_radiation_type MoK\a
_diffrn_radiation_wavelength 0.71073
_diffrn_reflns_av_R_equivalents 0.0224
_diffrn_reflns_av_sigmaI/netI 0.0164
_diffrn_reflns_limit_h_max 17
_diffrn_reflns_limit_h_min -17
_diffrn_reflns_limit_k_max 21
_diffrn_reflns_limit_k_min -21
_diffrn_reflns_limit_l_max 28
_diffrn_reflns_limit_l_min -28
_diffrn_reflns_number 58095
_diffrn_reflns_theta_full 30.02
_diffrn_reflns_theta_max 30.02
_diffrn_reflns_theta_min 2.09
_diffrn_standards_decay_% 0
_exptl_absorpt_coefficient_mu 0.695
_exptl_absorpt_correction_T_max 0.795
_exptl_absorpt_correction_T_min 0.739
_exptl_absorpt_correction_type multi-scan
_exptl_absorpt_process_details 'program SADABS, V2.10'
_exptl_crystal_colour colorless
_exptl_crystal_density_diffrn 1.234
_exptl_crystal_description block
_exptl_crystal_F_000 1536
_exptl_crystal_size_max 0.58
_exptl_crystal_size_mid 0.44
_exptl_crystal_size_min 0.33
_refine_diff_density_max 0.264
_refine_diff_density_min -0.316
_refine_diff_density_rms 0.041
_refine_ls_abs_structure_details 'Flack H D (1983), Acta Cryst. A39, 876-881; 5087 Friedel pairs measured'
_refine_ls_abs_structure_Flack -0.021(7)
_refine_ls_extinction_method none
_refine_ls_goodness_of_fit_ref 1.040
_refine_ls_hydrogen_treatment constr
_refine_ls_matrix_type full
_refine_ls_number_parameters 397
_refine_ls_number_reflns 11299
_refine_ls_number_restraints 0
_refine_ls_restrained_S_all 1.040
_refine_ls_R_factor_all 0.0172
_refine_ls_R_factor_gt 0.0165
_refine_ls_shift/su_max 0.001
_refine_ls_shift/su_mean 0.000
_refine_ls_structure_factor_coef Fsqd
_refine_ls_weighting_details 'calc w=1/[\s^2^(Fo^2^)+(0.0243P)^2^+0.3837P] where P=(Fo^2^+2Fc^2^)/3'
_refine_ls_weighting_scheme calc
_refine_ls_wR_factor_gt 0.0420
_refine_ls_wR_factor_ref 0.0424
_reflns_number_gt 11043
_reflns_number_total 11299
_reflns_threshold_expression >2sigma(I)
_cod_data_source_file ja066183ssi20060825_091550.cif
_cod_data_source_block compd50
_cod_original_sg_symbol_Hall 'P 2ac 2ab '
_cod_original_sg_symbol_H-M 'P 21 21 21 '
_cod_database_code 4109019

loop_
_symmetry_equiv_pos_as_xyz
'x, y, z'
'-x+1/2, -y, z+1/2'
'-x, y+1/2, -z+1/2'
'x+1/2, -y+1/2, -z'

loop_
_atom_site_label
_atom_site_type_symbol
_atom_site_fract_x
_atom_site_fract_y
_atom_site_fract_z
_atom_site_U_iso_or_equiv
_atom_site_adp_type
_atom_site_occupancy
_atom_site_symmetry_multiplicity
_atom_site_calc_flag
_atom_site_refinement_flags
Sn Sn 0.243188(5) 0.206364(4) 0.090168(3) 0.01726(2) Uani 1 1 d .
B B 0.39578(10) 0.37603(9) 0.07450(6) 0.0206(2) Uani 1 1 d .
N N 0.59379(7) 0.29665(7) 0.19802(5) 0.02023(17) Uani 1 1 d .
O1 O 0.46917(7) 0.24196(5) 0.12650(4) 0.02159(16) Uani 1 1 d .
O2 O 0.49551(7) 0.38443(6) 0.12884(4) 0.02396(17) Uani 1 1 d .
O3 O 0.42550(7) 0.41969(6) 0.01480(4) 0.02320(17) Uani 1 1 d .
O4 O 0.30904(7) 0.42157(6) 0.10351(4) 0.02707(19) Uani 1 1 d .
C1 C 0.39366(9) 0.27082(7) 0.07389(5) 0.0192(2) Uani 1 1 d .
H1 H 0.4219 0.2508 0.0299 0.023 Uiso 1 1 calc R
C2 C 0.27938(11) 0.07425(9) 0.11844(8) 0.0325(3) Uani 1 1 d .
H2A H 0.3196 0.0459 0.0827 0.049 Uiso 1 1 calc R
H2B H 0.2134 0.0421 0.1261 0.049 Uiso 1 1 calc R
H2C H 0.3217 0.0745 0.1594 0.049 Uiso 1 1 calc R
C3 C 0.16835(10) 0.20591(10) -0.00565(6) 0.0287(2) Uani 1 1 d .
H3A H 0.2160 0.1793 -0.0384 0.043 Uiso 1 1 calc R
H3B H 0.1524 0.2661 -0.0190 0.043 Uiso 1 1 calc R
H3C H 0.1025 0.1722 -0.0033 0.043 Uiso 1 1 calc R
C4 C 0.15460(9) 0.26193(8) 0.17259(6) 0.0207(2) Uani 1 1 d .
H4 H 0.1130 0.3127 0.1553 0.025 Uiso 1 1 calc R
C5 C 0.07630(9) 0.19552(8) 0.20266(6) 0.0240(2) Uani 1 1 d .
H5 H 0.1198 0.1469 0.2217 0.029 Uiso 1 1 calc R
C6 C 0.01738(11) 0.23802(10) 0.26133(7) 0.0327(3) Uani 1 1 d .
H6A H -0.0263 0.2870 0.2445 0.039 Uiso 1 1 calc R
H6B H -0.0308 0.1945 0.2817 0.039 Uiso 1 1 calc R
C7 C 0.09333(12) 0.27212(11) 0.31420(7) 0.0348(3) Uani 1 1 d .
H7A H 0.1319 0.2223 0.3342 0.042 Uiso 1 1 calc R
H7B H 0.0522 0.3010 0.3500 0.042 Uiso 1 1 calc R
C8 C 0.17312(11) 0.33682(9) 0.28564(6) 0.0282(3) Uani 1 1 d .
H8 H 0.1332 0.3889 0.2691 0.034 Uiso 1 1 calc R
C9 C 0.23093(9) 0.29565(8) 0.22645(6) 0.0241(2) Uani 1 1 d .
H9A H 0.2749 0.2465 0.2426 0.029 Uiso 1 1 calc R
H9B H 0.2789 0.3396 0.2065 0.029 Uiso 1 1 calc R
C10 C 0.00121(10) 0.15399(9) 0.15087(7) 0.0278(3) Uani 1 1 d .
H10 H 0.0470 0.1326 0.1136 0.033 Uiso 1 1 calc R
C11 C -0.05620(13) 0.07382(10) 0.17870(8) 0.0388(3) Uani 1 1 d .
H11A H -0.1029 0.0494 0.1444 0.058 Uiso 1 1 calc R
H11B H -0.0985 0.0910 0.2175 0.058 Uiso 1 1 calc R
H11C H -0.0040 0.0297 0.1920 0.058 Uiso 1 1 calc R
C12 C -0.07710(11) 0.21813(11) 0.12014(7) 0.0350(3) Uani 1 1 d .
H12A H -0.1219 0.1874 0.0879 0.052 Uiso 1 1 calc R
H12B H -0.0382 0.2649 0.0975 0.052 Uiso 1 1 calc R
H12C H -0.1215 0.2433 0.1553 0.052 Uiso 1 1 calc R
C13 C 0.25165(14) 0.36779(10) 0.33868(6) 0.0394(3) Uani 1 1 d .
H13A H 0.2128 0.3938 0.3760 0.059 Uiso 1 1 calc R
H13B H 0.2993 0.4115 0.3193 0.059 Uiso 1 1 calc R
H13C H 0.2932 0.3179 0.3547 0.059 Uiso 1 1 calc R
C14 C 0.52020(9) 0.31008(7) 0.15090(6) 0.0192(2) Uani 1 1 d .
C15 C 0.60486(9) 0.20521(8) 0.22698(6) 0.0225(2) Uani 1 1 d .
C16 C 0.69885(10) 0.20074(9) 0.27522(7) 0.0307(3) Uani 1 1 d .
H16A H 0.6939 0.1458 0.3010 0.037 Uiso 1 1 calc R
H16B H 0.7652 0.1985 0.2489 0.037 Uiso 1 1 calc R
C17 C 0.70580(13) 0.27632(10) 0.32346(7) 0.0377(3) Uani 1 1 d .
H17A H 0.7650 0.2675 0.3551 0.045 Uiso 1 1 calc R
H17B H 0.6391 0.2820 0.3491 0.045 Uiso 1 1 calc R
C18 C 0.72460(12) 0.35704(9) 0.28145(7) 0.0349(3) Uani 1 1 d .
H18A H 0.7906 0.3487 0.2555 0.042 Uiso 1 1 calc R
H18B H 0.7357 0.4075 0.3115 0.042 Uiso 1 1 calc R
C19 C 0.63436(10) 0.37910(8) 0.23298(7) 0.0266(2) Uani 1 1 d .
C20 C 0.50344(11) 0.18011(10) 0.26432(7) 0.0325(3) Uani 1 1 d .
H20A H 0.4888 0.2236 0.2989 0.049 Uiso 1 1 calc R
H20B H 0.5126 0.1226 0.2850 0.049 Uiso 1 1 calc R
H20C H 0.4440 0.1781 0.2329 0.049 Uiso 1 1 calc R
C21 C 0.62933(11) 0.13769(9) 0.17236(7) 0.0295(3) Uani 1 1 d .
H21A H 0.6942 0.1546 0.1489 0.044 Uiso 1 1 calc R
H21B H 0.5703 0.1354 0.1407 0.044 Uiso 1 1 calc R
H21C H 0.6390 0.0800 0.1927 0.044 Uiso 1 1 calc R
C22 C 0.54255(12) 0.42047(10) 0.27169(8) 0.0384(3) Uani 1 1 d .
H22A H 0.5140 0.3779 0.3034 0.058 Uiso 1 1 calc R
H22B H 0.4868 0.4381 0.2405 0.058 Uiso 1 1 calc R
H22C H 0.5682 0.4719 0.2959 0.058 Uiso 1 1 calc R
C23 C 0.68206(13) 0.44326(10) 0.18255(8) 0.0394(3) Uani 1 1 d .
H23A H 0.7404 0.4149 0.1587 0.059 Uiso 1 1 calc R
H23B H 0.7088 0.4948 0.2061 0.059 Uiso 1 1 calc R
H23C H 0.6274 0.4611 0.1506 0.059 Uiso 1 1 calc R
C24 C 0.38674(10) 0.50692(8) 0.01775(6) 0.0221(2) Uani 1 1 d .
H24 H 0.3510 0.5214 -0.0253 0.026 Uiso 1 1 calc R
C25 C 0.47670(11) 0.57181(8) 0.02978(6) 0.0244(2) Uani 1 1 d .
H25 H 0.5040 0.5621 0.0760 0.029 Uiso 1 1 calc R
C26 C 0.56884(12) 0.55827(9) -0.01847(8) 0.0344(3) Uani 1 1 d .
H26A H 0.5962 0.4980 -0.0136 0.041 Uiso 1 1 calc R
H26B H 0.5430 0.5652 -0.0647 0.041 Uiso 1 1 calc R
C27 C 0.65843(13) 0.62269(11) -0.00608(10) 0.0446(4) Uani 1 1 d .
H27A H 0.7146 0.6138 -0.0399 0.053 Uiso 1 1 calc R
H27B H 0.6896 0.6115 0.0384 0.053 Uiso 1 1 calc R
C28 C 0.61916(14) 0.71713(10) -0.00942(8) 0.0424(4) Uani 1 1 d .
H28A H 0.6778 0.7572 0.0024 0.051 Uiso 1 1 calc R
H28B H 0.5965 0.7307 -0.0555 0.051 Uiso 1 1 calc R
C29 C 0.52700(15) 0.73145(9) 0.03797(8) 0.0423(4) Uani 1 1 d .
H29A H 0.4997 0.7916 0.0324 0.051 Uiso 1 1 calc R
H29B H 0.5521 0.7252 0.0844 0.051 Uiso 1 1 calc R
C30 C 0.43759(12) 0.66638(8) 0.02533(7) 0.0316(3) Uani 1 1 d .
H30A H 0.4073 0.6769 -0.0195 0.038 Uiso 1 1 calc R
H30B H 0.3807 0.6757 0.0585 0.038 Uiso 1 1 calc R
C31 C 0.30296(10) 0.50670(8) 0.07458(6) 0.0222(2) Uani 1 1 d .
H31 H 0.3253 0.5503 0.1090 0.027 Uiso 1 1 calc R
C32 C 0.18914(10) 0.52712(8) 0.05429(7) 0.0238(2) Uani 1 1 d .
H32 H 0.1894 0.5844 0.0304 0.029 Uiso 1 1 calc R
C33 C 0.14347(11) 0.45865(10) 0.00700(8) 0.0348(3) Uani 1 1 d .
H33A H 0.1477 0.4004 0.0284 0.042 Uiso 1 1 calc R
H33B H 0.1867 0.4569 -0.0341 0.042 Uiso 1 1 calc R
C34 C 0.02841(13) 0.47782(13) -0.01139(9) 0.0497(4) Uani 1 1 d .
H34A H 0.0251 0.5326 -0.0376 0.060 Uiso 1 1 calc R
H34B H 0.0009 0.4299 -0.0397 0.060 Uiso 1 1 calc R
C35 C -0.04087(12) 0.48680(13) 0.05011(10) 0.0485(4) Uani 1 1 d .
H35A H -0.0445 0.4299 0.0735 0.058 Uiso 1 1 calc R
H35B H -0.1136 0.5031 0.0365 0.058 Uiso 1 1 calc R
C36 C 0.00282(11) 0.55593(10) 0.09731(9) 0.0396(3) Uani 1 1 d .
H36A H -0.0406 0.5574 0.1384 0.048 Uiso 1 1 calc R
H36B H -0.0018 0.6141 0.0759 0.048 Uiso 1 1 calc R
C37 C 0.11828(11) 0.53667(10) 0.11550(7) 0.0315(3) Uani 1 1 d .
H37A H 0.1457 0.5846 0.1438 0.038 Uiso 1 1 calc R
H37B H 0.1213 0.4821 0.1419 0.038 Uiso 1 1 calc R

loop_
_atom_site_aniso_label
_atom_site_aniso_U_11
_atom_site_aniso_U_22
_atom_site_aniso_U_33
_atom_site_aniso_U_23
_atom_site_aniso_U_13
_atom_site_aniso_U_12
Sn 0.01699(3) 0.01761(3) 0.01717(3) 0.00033(2) 0.00014(3) -0.00181(3)
B 0.0206(5) 0.0219(6) 0.0192(6) 0.0027(4) -0.0013(4) -0.0005(5)
N 0.0210(4) 0.0192(4) 0.0205(4) -0.0016(4) -0.0050(3) -0.0002(4)
O1 0.0223(4) 0.0196(4) 0.0229(4) 0.0021(3) -0.0060(3) -0.0029(3)
O2 0.0260(4) 0.0184(4) 0.0274(4) -0.0007(3) -0.0077(3) 0.0013(3)
O3 0.0318(5) 0.0171(4) 0.0208(4) 0.0015(3) 0.0055(3) -0.0008(3)
O4 0.0250(4) 0.0293(5) 0.0269(5) 0.0124(4) 0.0059(3) 0.0081(3)
C1 0.0190(5) 0.0223(5) 0.0162(5) 0.0026(4) -0.0023(4) -0.0026(4)
C2 0.0306(7) 0.0220(6) 0.0449(8) 0.0048(5) -0.0004(5) 0.0012(5)
C3 0.0313(6) 0.0324(6) 0.0225(5) 0.0000(5) -0.0073(4) -0.0052(6)
C4 0.0224(5) 0.0212(5) 0.0185(5) 0.0003(4) 0.0034(4) -0.0005(4)
C5 0.0233(5) 0.0266(6) 0.0222(5) 0.0025(5) 0.0038(4) -0.0025(5)
C6 0.0257(6) 0.0459(8) 0.0265(6) -0.0033(6) 0.0081(5) -0.0057(5)
C7 0.0325(7) 0.0507(9) 0.0212(6) -0.0037(6) 0.0067(5) -0.0058(6)
C8 0.0305(6) 0.0301(7) 0.0240(6) -0.0055(5) 0.0022(5) 0.0012(5)
C9 0.0240(5) 0.0264(5) 0.0218(5) -0.0030(4) 0.0029(4) -0.0035(5)
C10 0.0248(6) 0.0303(6) 0.0284(6) -0.0030(5) 0.0047(5) -0.0061(5)
C11 0.0352(7) 0.0345(8) 0.0467(9) -0.0027(7) 0.0071(6) -0.0131(6)
C12 0.0306(6) 0.0452(9) 0.0291(6) 0.0013(6) -0.0027(5) -0.0048(6)
C13 0.0399(7) 0.0505(8) 0.0277(6) -0.0133(5) 0.0018(7) -0.0074(8)
C14 0.0179(5) 0.0204(5) 0.0192(5) -0.0008(4) 0.0004(4) -0.0002(4)
C15 0.0236(5) 0.0215(5) 0.0223(5) 0.0028(5) -0.0033(4) 0.0027(5)
C16 0.0304(6) 0.0323(7) 0.0294(6) 0.0036(6) -0.0112(5) 0.0037(6)
C17 0.0396(7) 0.0466(9) 0.0271(6) -0.0038(6) -0.0129(5) 0.0026(6)
C18 0.0321(7) 0.0358(7) 0.0367(7) -0.0090(5) -0.0156(5) 0.0002(5)
C19 0.0262(6) 0.0235(6) 0.0301(6) -0.0072(5) -0.0076(5) -0.0005(5)
C20 0.0310(6) 0.0386(7) 0.0279(6) 0.0084(5) 0.0015(5) -0.0036(5)
C21 0.0327(7) 0.0234(6) 0.0323(7) -0.0028(5) -0.0058(5) 0.0058(5)
C22 0.0364(7) 0.0358(7) 0.0431(8) -0.0191(7) -0.0081(6) 0.0077(6)
C23 0.0394(8) 0.0301(7) 0.0488(9) 0.0035(6) -0.0114(7) -0.0126(6)
C24 0.0284(6) 0.0201(5) 0.0177(5) 0.0027(4) -0.0001(4) 0.0010(4)
C25 0.0321(6) 0.0199(5) 0.0214(5) 0.0034(4) 0.0033(5) -0.0015(5)
C26 0.0363(7) 0.0219(6) 0.0449(8) -0.0004(6) 0.0134(6) -0.0021(5)
C27 0.0382(8) 0.0363(8) 0.0591(10) 0.0038(8) 0.0115(7) -0.0089(7)
C28 0.0532(9) 0.0283(7) 0.0458(8) 0.0023(6) 0.0147(7) -0.0137(7)
C29 0.0653(11) 0.0220(6) 0.0396(8) -0.0042(6) 0.0169(8) -0.0120(6)
C30 0.0447(8) 0.0202(6) 0.0298(7) 0.0001(5) 0.0093(6) 0.0011(5)
C31 0.0257(5) 0.0207(5) 0.0202(6) 0.0016(4) 0.0001(4) 0.0006(4)
C32 0.0268(6) 0.0178(5) 0.0269(6) -0.0005(5) -0.0014(5) 0.0051(4)
C33 0.0302(7) 0.0364(8) 0.0378(8) -0.0143(6) -0.0079(6) 0.0076(6)
C34 0.0344(8) 0.0654(12) 0.0495(10) -0.0194(9) -0.0163(7) 0.0101(8)
C35 0.0272(7) 0.0551(10) 0.0631(11) -0.0137(9) -0.0058(7) 0.0031(7)
C36 0.0290(6) 0.0401(8) 0.0496(9) -0.0085(7) 0.0028(6) 0.0095(6)
C37 0.0288(6) 0.0330(7) 0.0327(7) -0.0065(5) 0.0000(5) 0.0025(5)

loop_
_atom_type_symbol
_atom_type_description
_atom_type_scat_dispersion_real
_atom_type_scat_dispersion_imag
_atom_type_scat_source
C C 0.0033 0.0016 'International Tables Vol C Tables 4.2.6.8 and 6.1.1.4'
H H 0.0000 0.0000 'International Tables Vol C Tables 4.2.6.8 and 6.1.1.4'
B B 0.0013 0.0007 'International Tables Vol C Tables 4.2.6.8 and 6.1.1.4'
N N 0.0061 0.0033 'International Tables Vol C Tables 4.2.6.8 and 6.1.1.4'
O O 0.0106 0.0060 'International Tables Vol C Tables 4.2.6.8 and 6.1.1.4'
Sn Sn -0.6537 1.4246 'International Tables Vol C Tables 4.2.6.8 and 6.1.1.4'

loop_
_geom_angle_atom_site_label_1
_geom_angle_atom_site_label_2
_geom_angle_atom_site_label_3
_geom_angle
C3 Sn C2 109.12(6)
C3 Sn C1 104.65(5)
C2 Sn C1 106.38(5)
C3 Sn C4 117.27(5)
C2 Sn C4 106.08(5)
C1 Sn C4 112.86(4)
O3 B O4 108.52(10)
O3 B C1 117.88(10)
O4 B C1 118.70(10)
O3 B O2 108.36(9)
O4 B O2 105.98(9)
C1 B O2 95.43(8)
C14 N C15 118.28(9)
C14 N C19 115.35(10)
C15 N C19 123.49(9)
C14 O1 C1 109.95(8)
C14 O2 B 110.26(9)
B O3 C24 108.36(9)
B O4 C31 108.79(9)
O1 C1 B 106.28(9)
O1 C1 Sn 108.62(7)
B C1 Sn 117.97(8)
O1 C1 H1 107.9
B C1 H1 107.9
Sn C1 H1 107.9
Sn C2 H2A 109.5
Sn C2 H2B 109.5
H2A C2 H2B 109.5
Sn C2 H2C 109.5
H2A C2 H2C 109.5
H2B C2 H2C 109.5
Sn C3 H3A 109.5
Sn C3 H3B 109.5
H3A C3 H3B 109.5
Sn C3 H3C 109.5
H3A C3 H3C 109.5
H3B C3 H3C 109.5
C9 C4 C5 110.37(9)
C9 C4 Sn 110.16(7)
C5 C4 Sn 111.75(8)
C9 C4 H4 108.1
C5 C4 H4 108.1
Sn C4 H4 108.1
C6 C5 C4 109.34(10)
C6 C5 C10 113.13(10)
C4 C5 C10 113.69(10)
C6 C5 H5 106.7
C4 C5 H5 106.7
C10 C5 H5 106.7
C7 C6 C5 111.98(11)
C7 C6 H6A 109.2
C5 C6 H6A 109.2
C7 C6 H6B 109.2
C5 C6 H6B 109.2
H6A C6 H6B 107.9
C6 C7 C8 112.13(11)
C6 C7 H7A 109.2
C8 C7 H7A 109.2
C6 C7 H7B 109.2
C8 C7 H7B 109.2
H7A C7 H7B 107.9
C7 C8 C13 111.58(11)
C7 C8 C9 109.85(11)
C13 C8 C9 111.03(11)
C7 C8 H8 108.1
C13 C8 H8 108.1
C9 C8 H8 108.1
C8 C9 C4 112.66(10)
C8 C9 H9A 109.1
C4 C9 H9A 109.1
C8 C9 H9B 109.1
C4 C9 H9B 109.1
H9A C9 H9B 107.8
C12 C10 C11 110.92(12)
C12 C10 C5 113.94(11)
C11 C10 C5 112.03(12)
C12 C10 H10 106.5
C11 C10 H10 106.5
C5 C10 H10 106.5
C10 C11 H11A 109.5
C10 C11 H11B 109.5
H11A C11 H11B 109.5
C10 C11 H11C 109.5
H11A C11 H11C 109.5
H11B C11 H11C 109.5
C10 C12 H12A 109.5
C10 C12 H12B 109.5
H12A C12 H12B 109.5
C10 C12 H12C 109.5
H12A C12 H12C 109.5
H12B C12 H12C 109.5
C8 C13 H13A 109.5
C8 C13 H13B 109.5
H13A C13 H13B 109.5
C8 C13 H13C 109.5
H13A C13 H13C 109.5
H13B C13 H13C 109.5
O2 C14 O1 117.53(10)
O2 C14 N 123.88(10)
O1 C14 N 118.59(10)
N C15 C20 109.91(10)
N C15 C16 110.69(10)
C20 C15 C16 109.06(10)
N C15 C21 111.36(10)
C20 C15 C21 110.36(11)
C16 C15 C21 105.35(10)
C17 C16 C15 114.55(11)
C17 C16 H16A 108.6
C15 C16 H16A 108.6
C17 C16 H16B 108.6
C15 C16 H16B 108.6
H16A C16 H16B 107.6
C16 C17 C18 106.07(11)
C16 C17 H17A 110.5
C18 C17 H17A 110.5
C16 C17 H17B 110.5
C18 C17 H17B 110.5
H17A C17 H17B 108.7
C17 C18 C19 114.56(12)
C17 C18 H18A 108.6
C19 C18 H18A 108.6
C17 C18 H18B 108.6
C19 C18 H18B 108.6
H18A C18 H18B 107.6
N C19 C22 108.65(10)
N C19 C23 110.88(11)
C22 C19 C23 111.54(12)
N C19 C18 110.92(10)
C22 C19 C18 109.32(11)
C23 C19 C18 105.52(11)
C15 C20 H20A 109.5
C15 C20 H20B 109.5
H20A C20 H20B 109.5
C15 C20 H20C 109.5
H20A C20 H20C 109.5
H20B C20 H20C 109.5
C15 C21 H21A 109.5
C15 C21 H21B 109.5
H21A C21 H21B 109.5
C15 C21 H21C 109.5
H21A C21 H21C 109.5
H21B C21 H21C 109.5
C19 C22 H22A 109.5
C19 C22 H22B 109.5
H22A C22 H22B 109.5
C19 C22 H22C 109.5
H22A C22 H22C 109.5
H22B C22 H22C 109.5
C19 C23 H23A 109.5
C19 C23 H23B 109.5
H23A C23 H23B 109.5
C19 C23 H23C 109.5
H23A C23 H23C 109.5
H23B C23 H23C 109.5
O3 C24 C25 111.15(10)
O3 C24 C31 105.20(9)
C25 C24 C31 113.01(10)
O3 C24 H24 109.1
C25 C24 H24 109.1
C31 C24 H24 109.1
C26 C25 C24 112.19(10)
C26 C25 C30 109.67(10)
C24 C25 C30 111.44(11)
C26 C25 H25 107.8
C24 C25 H25 107.8
C30 C25 H25 107.8
C27 C26 C25 112.00(12)
C27 C26 H26A 109.2
C25 C26 H26A 109.2
C27 C26 H26B 109.2
C25 C26 H26B 109.2
H26A C26 H26B 107.9
C26 C27 C28 111.37(14)
C26 C27 H27A 109.4
C28 C27 H27A 109.4
C26 C27 H27B 109.4
C28 C27 H27B 109.4
H27A C27 H27B 108.0
C29 C28 C27 110.93(12)
C29 C28 H28A 109.5
C27 C28 H28A 109.5
C29 C28 H28B 109.5
C27 C28 H28B 109.5
H28A C28 H28B 108.0
C28 C29 C30 111.61(12)
C28 C29 H29A 109.3
C30 C29 H29A 109.3
C28 C29 H29B 109.3
C30 C29 H29B 109.3
H29A C29 H29B 108.0
C29 C30 C25 111.62(13)
C29 C30 H30A 109.3
C25 C30 H30A 109.3
C29 C30 H30B 109.3
C25 C30 H30B 109.3
H30A C30 H30B 108.0
O4 C31 C32 110.24(10)
O4 C31 C24 105.27(9)
C32 C31 C24 116.37(10)
O4 C31 H31 108.2
C32 C31 H31 108.2
C24 C31 H31 108.2
C31 C32 C37 110.89(10)
C31 C32 C33 112.39(11)
C37 C32 C33 110.16(11)
C31 C32 H32 107.7
C37 C32 H32 107.7
C33 C32 H32 107.7
C32 C33 C34 112.18(12)
C32 C33 H33A 109.2
C34 C33 H33A 109.2
C32 C33 H33B 109.2
C34 C33 H33B 109.2
H33A C33 H33B 107.9
C35 C34 C33 111.63(14)
C35 C34 H34A 109.3
C33 C34 H34A 109.3
C35 C34 H34B 109.3
C33 C34 H34B 109.3
H34A C34 H34B 108.0
C34 C35 C36 111.08(15)
C34 C35 H35A 109.4
C36 C35 H35A 109.4
C34 C35 H35B 109.4
C36 C35 H35B 109.4
H35A C35 H35B 108.0
C35 C36 C37 111.04(12)
C35 C36 H36A 109.4
C37 C36 H36A 109.4
C35 C36 H36B 109.4
C37 C36 H36B 109.4
H36A C36 H36B 108.0
C32 C37 C36 112.61(12)
C32 C37 H37A 109.1
C36 C37 H37A 109.1
C32 C37 H37B 109.1
C36 C37 H37B 109.1
H37A C37 H37B 107.8

loop_
_geom_bond_atom_site_label_1
_geom_bond_atom_site_label_2
_geom_bond_distance
Sn C3 2.1425(12)
Sn C2 2.1491(13)
Sn C1 2.1650(11)
Sn C4 2.1701(11)
B O3 1.4223(15)
B O4 1.4224(15)
B C1 1.6103(18)
B O2 1.6704(15)
N C14 1.3413(14)
N C15 1.5216(16)
N C19 1.5319(16)
O1 C14 1.3198(13)
O1 C1 1.4894(13)
O2 C14 1.2601(14)
O3 C24 1.4231(14)
O4 C31 1.4285(15)
C1 H1 1.0000
C2 H2A 0.9800
C2 H2B 0.9800
C2 H2C 0.9800
C3 H3A 0.9800
C3 H3B 0.9800
C3 H3C 0.9800
C4 C9 1.5372(16)
C4 C5 1.5407(16)
C4 H4 1.0000
C5 C6 1.5371(18)
C5 C10 1.5436(18)
C5 H5 1.0000
C6 C7 1.522(2)
C6 H6A 0.9900
C6 H6B 0.9900
C7 C8 1.524(2)
C7 H7A 0.9900
C7 H7B 0.9900
C8 C13 1.5298(19)
C8 C9 1.5298(16)
C8 H8 1.0000
C9 H9A 0.9900
C9 H9B 0.9900
C10 C12 1.523(2)
C10 C11 1.5306(19)
C10 H10 1.0000
C11 H11A 0.9800
C11 H11B 0.9800
C11 H11C 0.9800
C12 H12A 0.9800
C12 H12B 0.9800
C12 H12C 0.9800
C13 H13A 0.9800
C13 H13B 0.9800
C13 H13C 0.9800
C15 C20 1.5323(17)
C15 C16 1.5329(16)
C15 C21 1.5378(17)
C16 C17 1.511(2)
C16 H16A 0.9900
C16 H16B 0.9900
C17 C18 1.514(2)
C17 H17A 0.9900
C17 H17B 0.9900
C18 C19 1.5355(18)
C18 H18A 0.9900
C18 H18B 0.9900
C19 C22 1.5320(19)
C19 C23 1.533(2)
C20 H20A 0.9800
C20 H20B 0.9800
C20 H20C 0.9800
C21 H21A 0.9800
C21 H21B 0.9800
C21 H21C 0.9800
C22 H22A 0.9800
C22 H22B 0.9800
C22 H22C 0.9800
C23 H23A 0.9800
C23 H23B 0.9800
C23 H23C 0.9800
C24 C25 1.5277(18)
C24 C31 1.5555(17)
C24 H24 1.0000
C25 C26 1.5275(18)
C25 C30 1.5318(18)
C25 H25 1.0000
C26 C27 1.521(2)
C26 H26A 0.9900
C26 H26B 0.9900
C27 C28 1.529(2)
C27 H27A 0.9900
C27 H27B 0.9900
C28 C29 1.518(2)
C28 H28A 0.9900
C28 H28B 0.9900
C29 C30 1.526(2)
C29 H29A 0.9900
C29 H29B 0.9900
C30 H30A 0.9900
C30 H30B 0.9900
C31 C32 1.5256(17)
C31 H31 1.0000
C32 C37 1.5265(19)
C32 C33 1.5268(19)
C32 H32 1.0000
C33 C34 1.527(2)
C33 H33A 0.9900
C33 H33B 0.9900
C34 C35 1.519(3)
C34 H34A 0.9900
C34 H34B 0.9900
C35 C36 1.523(2)
C35 H35A 0.9900
C35 H35B 0.9900
C36 C37 1.5311(19)
C36 H36A 0.9900
C36 H36B 0.9900
C37 H37A 0.9900
C37 H37B 0.9900

loop_
_geom_torsion_atom_site_label_1
_geom_torsion_atom_site_label_2
_geom_torsion_atom_site_label_3
_geom_torsion_atom_site_label_4
_geom_torsion
O3 B O2 C14 -127.82(11)
O4 B O2 C14 115.88(10)
C1 B O2 C14 -6.06(11)
O4 B O3 C24 20.80(13)
C1 B O3 C24 159.40(10)
O2 B O3 C24 -93.85(11)
O3 B O4 C31 -16.91(13)
C1 B O4 C31 -155.11(10)
O2 B O4 C31 99.29(10)
C14 O1 C1 B -6.51(12)
C14 O1 C1 Sn -134.39(8)
O3 B C1 O1 120.97(11)
O4 B C1 O1 -104.67(11)
O2 B C1 O1 6.88(10)
O3 B C1 Sn -116.90(10)
O4 B C1 Sn 17.46(13)
O2 B C1 Sn 129.01(7)
C3 Sn C1 O1 -155.87(7)
C2 Sn C1 O1 -40.41(9)
C4 Sn C1 O1 75.51(8)
C3 Sn C1 B 83.20(9)
C2 Sn C1 B -161.34(8)
C4 Sn C1 B -45.42(9)
C3 Sn C4 C9 -154.11(8)
C2 Sn C4 C9 83.74(9)
C1 Sn C4 C9 -32.37(9)
C3 Sn C4 C5 82.81(9)
C2 Sn C4 C5 -39.34(9)
C1 Sn C4 C5 -155.44(8)
C9 C4 C5 C6 56.14(13)
Sn C4 C5 C6 179.10(8)
C9 C4 C5 C10 -176.36(10)
Sn C4 C5 C10 -53.41(12)
C4 C5 C6 C7 -56.64(15)
C10 C5 C6 C7 175.55(12)
C5 C6 C7 C8 56.52(17)
C6 C7 C8 C13 -177.75(12)
C6 C7 C8 C9 -54.18(16)
C7 C8 C9 C4 54.93(14)
C13 C8 C9 C4 178.83(11)
C5 C4 C9 C8 -56.89(13)
Sn C4 C9 C8 179.23(8)
C6 C5 C10 C12 58.75(15)
C4 C5 C10 C12 -66.75(14)
C6 C5 C10 C11 -68.19(15)
C4 C5 C10 C11 166.31(11)
B O2 C14 O1 2.79(14)
B O2 C14 N -176.29(10)
C1 O1 C14 O2 2.42(14)
C1 O1 C14 N -178.46(9)
C15 N C14 O2 171.56(11)
C19 N C14 O2 10.07(16)
C15 N C14 O1 -7.51(15)
C19 N C14 O1 -169.00(10)
C14 N C15 C20 -64.48(13)
C19 N C15 C20 95.40(13)
C14 N C15 C16 174.98(10)
C19 N C15 C16 -25.14(14)
C14 N C15 C21 58.14(13)
C19 N C15 C21 -141.98(11)
N C15 C16 C17 45.10(15)
C20 C15 C16 C17 -75.95(15)
C21 C15 C16 C17 165.58(12)
C15 C16 C17 C18 -64.11(16)
C16 C17 C18 C19 63.07(16)
C14 N C19 C22 64.64(14)
C15 N C19 C22 -95.77(13)
C14 N C19 C23 -58.27(14)
C15 N C19 C23 141.32(11)
C14 N C19 C18 -175.17(11)
C15 N C19 C18 24.42(16)
C17 C18 C19 N -43.35(16)
C17 C18 C19 C22 76.44(15)
C17 C18 C19 C23 -163.49(13)
B O3 C24 C25 106.72(11)
B O3 C24 C31 -15.93(12)
O3 C24 C25 C26 50.30(13)
C31 C24 C25 C26 168.32(11)
O3 C24 C25 C30 173.71(10)
C31 C24 C25 C30 -68.27(13)
C24 C25 C26 C27 -179.70(12)
C30 C25 C26 C27 55.90(16)
C25 C26 C27 C28 -55.93(18)
C26 C27 C28 C29 54.6(2)
C27 C28 C29 C30 -54.8(2)
C28 C29 C30 C25 56.06(17)
C26 C25 C30 C29 -55.70(15)
C24 C25 C30 C29 179.47(11)
B O4 C31 C32 132.89(11)
B O4 C31 C24 6.64(12)
O3 C24 C31 O4 5.69(12)
C25 C24 C31 O4 -115.75(11)
O3 C24 C31 C32 -116.69(11)
C25 C24 C31 C32 121.87(12)
O4 C31 C32 C37 67.78(13)
C24 C31 C32 C37 -172.49(11)
O4 C31 C32 C33 -56.02(14)
C24 C31 C32 C33 63.72(14)
C31 C32 C33 C34 178.17(13)
C37 C32 C33 C34 53.97(17)
C32 C33 C34 C35 -55.4(2)
C33 C34 C35 C36 55.3(2)
C34 C35 C36 C37 -54.9(2)
C31 C32 C37 C36 -179.19(11)
C33 C32 C37 C36 -54.12(16)
C35 C36 C37 C32 55.12(18)
